data_4518892
loop_
_publ_author_name
'Goswami, Ranadip'
'Das, Sandeep'
'Seal, Nilanjan'
'Pathak, Biswarup'
'Neogi, Subhadip'

_publ_section_title
;
 High-Performance Water Harvester Framework for Triphasic and Synchronous
 Detection of Assorted Organotoxins with Site-Memory-Reliant Security
 Encryption via pH-Triggered Fluoroswitching.
;
_journal_issue 29
_journal_name_full 'ACS applied materials &amp; interfaces'
_journal_page_first 34012
_journal_page_last 34026
_journal_paper_doi 10.1021/acsami.1c05088
_journal_volume 13
_journal_year 2021
_chemical_formula_moiety 'C46 H28 N6 O8 Zn2'
_chemical_formula_sum 'C46 H28 N6 O8 Zn2'
_chemical_formula_weight 923.56
_space_group_crystal_system orthorhombic
_space_group_IT_number 62
_space_group_name_Hall '-P 2ac 2n'
_space_group_name_H-M_alt 'P n m a'
_symmetry_Int_Tables_number 62
_atom_sites_solution_primary iterative
_audit_creation_date 2020-10-06
_audit_creation_method
;
Olex2 1.2
(compiled 2018.05.29 svn.r3508 for OlexSys, GUI svn.r5506)
;
_cell_angle_alpha 90
_cell_angle_beta 90
_cell_angle_gamma 90
_cell_formula_units_Z 8
_cell_length_a 34.215(2)
_cell_length_b 31.0051(18)
_cell_length_c 11.7278(8)
_cell_measurement_reflns_used 6384
_cell_measurement_temperature 100.15
_cell_measurement_theta_max 28.27
_cell_measurement_theta_min 2.36
_cell_volume 12441.3(13)
_computing_molecular_graphics 'Olex2 (Dolomanov et al., 2009)'
_computing_publication_material 'Olex2 (Dolomanov et al., 2009)'
_computing_structure_refinement 'olex2.refine (Bourhis et al., 2015)'
_computing_structure_solution 'olex2.solve (Bourhis et al., 2015)'
_diffrn_ambient_temperature 100.15
_diffrn_measured_fraction_theta_full 0.9945
_diffrn_measured_fraction_theta_max 0.9941
_diffrn_measurement_device_type 'Bruker SMART APEX CCD'
_diffrn_radiation_type 'Mo K\a'
_diffrn_radiation_wavelength 0.71073
_diffrn_reflns_av_R_equivalents 0.1101
_diffrn_reflns_av_unetI/netI 0.0972
_diffrn_reflns_limit_h_max 36
_diffrn_reflns_limit_h_min -45
_diffrn_reflns_limit_k_max 33
_diffrn_reflns_limit_k_min -41
_diffrn_reflns_limit_l_max 15
_diffrn_reflns_limit_l_min -15
_diffrn_reflns_number 80922
_diffrn_reflns_theta_full 28.2646
_diffrn_reflns_theta_max 28.26
_diffrn_reflns_theta_min 2.21
_exptl_absorpt_coefficient_mu 0.813
_exptl_absorpt_correction_type none
_exptl_crystal_colour 'clear light colourless'
_exptl_crystal_colour_lustre clear
_exptl_crystal_colour_modifier light
_exptl_crystal_colour_primary colourless
_exptl_crystal_density_diffrn 0.9861
_exptl_crystal_description 'block shaped'
_exptl_crystal_F_000 3766.5677
_exptl_crystal_size_max 0.22
_exptl_crystal_size_mid 0.18
_exptl_crystal_size_min 0.16
_refine_diff_density_max 0.6961
_refine_diff_density_min -1.1765
_refine_diff_density_rms 0.1579
_refine_ls_d_res_high 0.7504
_refine_ls_d_res_low 9.2341
_refine_ls_extinction_expression Fc^*^=kFc[1+0.001xFc^2^\l^3^/sin(2\q)]^-1/4^
_refine_ls_goodness_of_fit_ref 0.8044
_refine_ls_hydrogen_treatment constr
_refine_ls_matrix_type full
_refine_ls_number_constraints 59
_refine_ls_number_parameters 561
_refine_ls_number_reflns 15617
_refine_ls_number_restraints 0
_refine_ls_restrained_S_all 0.8044
_refine_ls_R_factor_all 0.0993
_refine_ls_R_factor_gt 0.0628
_refine_ls_shift/su_max 0.0002
_refine_ls_shift/su_mean 0.0001
_refine_ls_structure_factor_coef Fsqd
_refine_ls_weighting_details 'w=1/[\s^2^(Fo^2^)+(0.0969P)^2^] where P=(Fo^2^+2Fc^2^)/3'
_refine_ls_weighting_scheme calc
_refine_ls_wR_factor_gt 0.1603
_refine_ls_wR_factor_ref 0.1758
_reflns_Friedel_coverage 0.0
_reflns_limit_h_max 45
_reflns_limit_h_min 0
_reflns_limit_k_max 41
_reflns_limit_k_min 0
_reflns_limit_l_max 15
_reflns_limit_l_min 0
_reflns_number_gt 7448
_reflns_number_total 15617
_reflns_threshold_expression I>=2u(I)
_cod_data_source_file am1c05088_si_002.cif
_cod_data_source_block CSMCRI6
_cod_depositor_comments 'Adding full bibliography for 4518892.cif.'
_cod_original_cell_volume 12441.3(14)
_cod_database_code 4518892
_olex2_refinement_description
;
1. Fixed Uiso
 At 1.2 times of:
  All C(H) groups, All N(H,H) groups
2.a Aromatic/amide H refined with riding coordinates:
 C00G(H00G), C00K(H00K), C00N(H00N), C00O(H00O), C00R(H00R), C00S(H00S),
 C00V(H00V), C00X(H00X), C00Y(H00Y), C01A(H01A), C01B(H01B), C01D(H01D),
 C01E(H01E), C01S(H01S), C01T(H01T), C01H(H01H), C01Q(H01Q), C01P(H01P),
 C01J(H01J), C01I(H01I), C01O(H01O), C010(H010), C011(H011), C012(H012),
 C013(H013), C015(H015), C018(H018), C019(H019)
2.b X=CH2 refined with riding coordinates:
 N00E(H00a,H00b)
;
_olex2_submission_special_instructions 'No special instructions were received'

loop_
_space_group_symop_id
_space_group_symop_operation_xyz
1 x,y,z
2 x+1/2,-y+1/2,-z+1/2
3 -x,y+1/2,-z
4 -x+1/2,-y,z+1/2
5 -x,-y,-z
6 -x-1/2,y-1/2,z-1/2
7 x,-y-1/2,z
8 x-1/2,y,-z-1/2

loop_
_atom_site_label
_atom_site_type_symbol
_atom_site_fract_x
_atom_site_fract_y
_atom_site_fract_z
_atom_site_U_iso_or_equiv
_atom_site_adp_type
_atom_site_occupancy
_atom_site_site_symmetry_order
_atom_site_refinement_flags_posn
_atom_site_refinement_flags_adp
_atom_site_refinement_flags_occupancy
Zn01 Zn 0.288835(10) 0.501414(10) 1.37295(3) 0.00944(10) Uani 1.000000 1 . . .
Zn02 Zn 0.374238(10) 0.498791(10) 0.36833(3) 0.00997(10) Uani 1.000000 1 . . .
O003 O 0.29844(6) 0.54213(6) 0.23484(18) 0.0138(5) Uani 1.000000 1 . . .
O004 O 0.30463(6) 0.55123(7) -0.52564(19) 0.0177(5) Uani 1.000000 1 . . .
O005 O 0.29646(6) 0.44997(7) 1.27066(19) 0.0175(5) Uani 1.000000 1 . . .
O006 O 0.36791(7) 0.53740(6) -0.48731(18) 0.0172(5) Uani 1.000000 1 . . .
O007 O 0.36128(6) 0.55225(6) 0.27794(18) 0.0146(5) Uani 1.000000 1 . . .
O008 O 0.30023(6) 0.46029(7) 0.51016(18) 0.0164(5) Uani 1.000000 1 . . .
O009 O 0.36335(6) 0.44786(6) 0.46800(18) 0.0153(5) Uani 1.000000 1 . . .
O00A O 0.35952(6) 0.46205(7) 1.22777(18) 0.0177(5) Uani 1.000000 1 . . .
N00B N 0.72913(8) 0.50324(7) 0.1265(2) 0.0109(5) Uiso 1.000000 1 . . .
N00C N 0.58055(8) 0.49483(9) 0.2253(2) 0.0206(7) Uani 1.000000 1 . . .
N00D N 0.43169(8) 0.49582(9) 0.3279(2) 0.0184(6) Uani 1.000000 1 . . .
N00E N 0.58473(9) 0.51882(10) 0.3255(3) 0.0307(8) Uani 1.000000 1 . . .
H00a H 0.60717(9) 0.53135(10) 0.3412(3) 0.0368(9) Uiso 1.000000 1 R . .
H00b H 0.56491(9) 0.52138(10) 0.3728(3) 0.0368(9) Uiso 1.000000 1 R . .
N00F N 0.58842(8) 0.46778(11) 0.0533(3) 0.0334(8) Uani 1.000000 1 . . .
C00G C 0.71095(9) 0.50106(9) 0.2251(3) 0.0141(7) Uani 1.000000 1 . . .
H00G H 0.72620(9) 0.50155(9) 0.2928(3) 0.0169(8) Uiso 1.000000 1 R . .
C00H C 0.33288(9) 0.40123(9) 0.5986(3) 0.0128(7) Uani 1.000000 1 . . .
C00I C 0.33717(9) 0.59777(10) -0.3998(3) 0.0145(7) Uani 1.000000 1 . . .
C00J C 0.33633(9) 0.55951(9) -0.4775(3) 0.0126(7) Uani 1.000000 1 . . .
C00K C 0.70827(9) 0.50101(9) 0.0307(3) 0.0148(7) Uani 1.000000 1 . . .
H00K H 0.72145(9) 0.50189(9) -0.0406(3) 0.0178(8) Uiso 1.000000 1 R . .
C00L C 0.60706(11) 0.48637(12) 0.1393(3) 0.0222(8) Uani 1.000000 1 . . .
C00M C 0.33322(9) 0.59901(10) 0.1460(3) 0.0135(7) Uani 1.000000 1 . . .
C00N C 0.30225(10) 0.39244(10) 0.6731(3) 0.0191(8) Uani 1.000000 1 . . .
H00N H 0.27983(10) 0.41052(10) 0.6733(3) 0.0230(9) Uiso 1.000000 1 R . .
C00O C 0.36583(10) 0.62607(10) 0.1506(3) 0.0185(7) Uani 1.000000 1 . . .
H00O H 0.38607(10) 0.62002(10) 0.2037(3) 0.0222(9) Uiso 1.000000 1 R . .
C00P C 0.33132(9) 0.43923(9) 0.5194(3) 0.0112(7) Uani 1.000000 1 . . .
C00Q C 0.32756(9) 0.40295(10) 1.1396(3) 0.0146(7) Uani 1.000000 1 . . .
C00R C 0.36456(10) 0.37393(10) 0.5963(3) 0.0205(8) Uani 1.000000 1 . . .
H00R H 0.38567(10) 0.37971(10) 0.5459(3) 0.0246(9) Uiso 1.000000 1 R . .
C00S C 0.67081(9) 0.49808(10) 0.2352(3) 0.0150(7) Uani 1.000000 1 . . .
H00S H 0.65880(9) 0.49831(10) 0.3083(3) 0.0181(8) Uiso 1.000000 1 R . .
C00T C 0.33056(9) 0.56139(9) 0.2249(3) 0.0112(7) Uani 1.000000 1 . . .
C00U C 0.32784(10) 0.44117(10) 1.2171(3) 0.0141(7) Uani 1.000000 1 . . .
C00V C 0.30473(10) 0.60764(10) 0.0642(3) 0.0192(8) Uani 1.000000 1 . . .
H00V H 0.28260(10) 0.58927(10) 0.0582(3) 0.0230(9) Uiso 1.000000 1 R . .
C00W C 0.64839(11) 0.49477(10) 0.1377(3) 0.0204(8) Uani 1.000000 1 . . .
C00X C 0.36783(10) 0.60447(10) -0.3233(3) 0.0202(8) Uani 1.000000 1 . . .
H00X H 0.38889(10) 0.58451(10) -0.3207(3) 0.0243(9) Uiso 1.000000 1 R . .
C00Y C 0.66800(9) 0.49744(10) 0.0322(3) 0.0166(7) Uani 1.000000 1 . . .
H00Y H 0.65368(9) 0.49680(10) -0.0372(3) 0.0200(8) Uiso 1.000000 1 R . .
C00Z C 0.34237(9) 0.71078(10) -0.0690(3) 0.0135(7) Uani 1.000000 1 . . .
C01A C 0.30825(10) 0.64294(10) -0.0090(3) 0.0178(7) Uani 1.000000 1 . . .
H01A H 0.28874(10) 0.64814(10) -0.0650(3) 0.0213(9) Uiso 1.000000 1 R . .
C01B C 0.32659(14) 0.25 0.9876(4) 0.0189(11) Uani 1.000000 2 S T P
H01B H 0.32257(14) 0.25 1.0677(4) 0.0227(13) Uiso 1.000000 2 RS T P
C01C C 0.33554(9) 0.32925(9) 0.7425(3) 0.0133(7) Uani 1.000000 1 . . .
C01D C 0.33852(13) 0.75 -0.2453(4) 0.0156(10) Uani 1.000000 2 S T P
H01D H 0.33697(13) 0.75 -0.3262(4) 0.0187(12) Uiso 1.000000 2 RS T P
C01E C 0.29904(10) 0.33565(9) 1.0818(3) 0.0159(7) Uani 1.000000 1 . . .
H01E H 0.27944(10) 0.31422(9) 1.0908(3) 0.0191(8) Uiso 1.000000 1 R . .
C01F C 0.33960(10) 0.71043(10) -0.1888(3) 0.0173(8) Uani 1.000000 1 . . .
C01G C 0.54489(9) 0.48189(12) 0.1823(3) 0.0198(7) Uani 1.000000 1 . . .
C01S C 0.47614(11) 0.50282(11) 0.1737(3) 0.0267(8) Uani 1.000000 1 . . .
H01S H 0.48044(11) 0.51069(11) 0.0964(3) 0.0321(10) Uiso 1.000000 1 R . .
C01T C 0.44046(11) 0.50690(13) 0.2187(3) 0.0329(10) Uani 1.000000 1 . . .
H01T H 0.42017(11) 0.51811(13) 0.1721(3) 0.0395(12) Uiso 1.000000 1 R . .
C01H C 0.30821(10) 0.66400(10) -0.3366(3) 0.0185(7) Uani 1.000000 1 . . .
H01H H 0.28801(10) 0.68489(10) -0.3427(3) 0.0222(9) Uiso 1.000000 1 R . .
C01L C 0.32822(10) 0.33015(9) 1.0000(3) 0.0151(7) Uani 1.000000 1 . . .
C01M C 0.33847(9) 0.67020(9) -0.2581(3) 0.0139(7) Uani 1.000000 1 . . .
C01K C 0.34022(10) 0.67056(9) -0.0005(3) 0.0135(7) Uani 1.000000 1 . . .
C01Q C 0.46114(10) 0.48078(11) 0.3915(3) 0.0242(8) Uani 1.000000 1 . . .
H01Q H 0.45591(10) 0.47308(11) 0.4684(3) 0.0291(10) Uiso 1.000000 1 R . .
C01P C 0.49898(11) 0.47583(13) 0.3508(3) 0.0312(9) Uani 1.000000 1 . . .
H01P H 0.51899(11) 0.46487(13) 0.3988(3) 0.0374(11) Uiso 1.000000 1 R . .
C01J C 0.35652(10) 0.36195(10) 0.9878(3) 0.0203(8) Uani 1.000000 1 . . .
H01J H 0.37591(10) 0.35909(10) 0.9303(3) 0.0244(9) Uiso 1.000000 1 R . .
C01R C 0.50712(10) 0.48714(12) 0.2388(3) 0.0231(8) Uani 1.000000 1 . . .
C01I C 0.36601(10) 0.33775(10) 0.6674(3) 0.0208(8) Uani 1.000000 1 . . .
H01I H 0.38789(10) 0.31893(10) 0.6644(3) 0.0249(9) Uiso 1.000000 1 R . .
C01O C 0.36929(10) 0.66131(10) 0.0799(3) 0.0218(8) Uani 1.000000 1 . . .
H01O H 0.39155(10) 0.67948(10) 0.0858(3) 0.0262(9) Uiso 1.000000 1 R . .
C010 C 0.35684(10) 0.39755(10) 1.0579(3) 0.0174(7) Uani 1.000000 1 . . .
H010 H 0.37699(10) 0.41846(10) 1.0507(3) 0.0209(9) Uiso 1.000000 1 R . .
C011 C 0.34450(14) 0.75 -0.0145(4) 0.0184(10) Uani 1.000000 2 S T P
H011 H 0.34764(14) 0.75 0.0659(4) 0.0221(12) Uiso 1.000000 2 RS T P
C012 C 0.29844(10) 0.37235(10) 1.1505(3) 0.0190(7) Uani 1.000000 1 . . .
H012 H 0.27808(10) 0.37630(10) 1.2046(3) 0.0228(9) Uiso 1.000000 1 R . .
C013 C 0.33928(14) 0.25 0.7559(4) 0.0165(10) Uani 1.000000 2 S T P
H013 H 0.34386(14) 0.25 0.6760(4) 0.0198(13) Uiso 1.000000 2 RS T P
N014 N 0.54899(9) 0.46502(11) 0.0821(3) 0.0359(9) Uani 1.000000 1 . . .
C015 C 0.30738(10) 0.62732(10) -0.4063(3) 0.0208(8) Uani 1.000000 1 . . .
H015 H 0.28632(10) 0.62292(10) -0.4578(3) 0.0249(9) Uiso 1.000000 1 R . .
C016 C 0.33607(9) 0.28935(10) 0.8118(3) 0.0153(7) Uani 1.000000 1 . . .
C017 C 0.32944(10) 0.28981(9) 0.9310(3) 0.0156(7) Uani 1.000000 1 . . .
C018 C 0.36795(11) 0.63971(10) -0.2515(3) 0.0199(8) Uani 1.000000 1 . . .
H018 H 0.38833(11) 0.64306(10) -0.1972(3) 0.0239(9) Uiso 1.000000 1 R . .
C019 C 0.30403(10) 0.35800(10) 0.7463(3) 0.0186(8) Uani 1.000000 1 . . .
H019 H 0.28367(10) 0.35361(10) 0.8002(3) 0.0224(9) Uiso 1.000000 1 R . .

loop_
_atom_site_aniso_label
_atom_site_aniso_U_11
_atom_site_aniso_U_22
_atom_site_aniso_U_33
_atom_site_aniso_U_12
_atom_site_aniso_U_13
_atom_site_aniso_U_23
Zn01 0.00962(18) 0.00795(17) 0.01075(19) 0.00020(14) 0.00014(13) -0.00081(15)
Zn02 0.01033(18) 0.00774(17) 0.01185(19) -0.00017(14) 0.00129(14) 0.00135(15)
O003 0.0155(12) 0.0100(10) 0.0159(12) -0.0018(9) 0.0021(10) 0.0017(9)
O004 0.0184(13) 0.0114(11) 0.0231(13) -0.0008(9) -0.0015(10) -0.0040(10)
O005 0.0197(13) 0.0122(11) 0.0205(13) -0.0018(9) 0.0094(10) -0.0023(10)
O006 0.0258(13) 0.0075(10) 0.0182(12) 0.0044(9) -0.0075(10) -0.0027(9)
O007 0.0172(12) 0.0086(10) 0.0179(12) -0.0030(9) -0.0017(10) 0.0044(9)
O008 0.0182(12) 0.0119(11) 0.0192(13) 0.0013(9) -0.0060(10) 0.0023(10)
O009 0.0201(13) 0.0098(10) 0.0159(12) 0.0024(9) 0.0024(10) 0.0062(9)
O00A 0.0199(13) 0.0156(11) 0.0176(12) 0.0005(10) 0.0027(10) -0.0044(10)
N00C 0.0129(15) 0.0314(17) 0.0174(15) 0.0028(12) 0.0016(12) 0.0014(13)
N00D 0.0132(14) 0.0303(16) 0.0117(14) 0.0001(12) -0.0033(11) 0.0045(13)
N00E 0.0159(16) 0.0424(19) 0.0338(19) -0.0026(14) 0.0063(14) -0.0192(16)
N00F 0.0101(15) 0.065(2) 0.0252(18) -0.0079(15) 0.0029(13) -0.0083(17)
C00G 0.0161(16) 0.0169(16) 0.0093(15) -0.0005(14) 0.0012(12) -0.0023(14)
C00H 0.0188(18) 0.0063(14) 0.0134(17) 0.0011(12) 0.0006(13) 0.0013(13)
C00I 0.0209(18) 0.0134(16) 0.0093(17) 0.0005(13) -0.0023(13) -0.0007(13)
C00J 0.0186(18) 0.0101(15) 0.0093(17) 0.0015(12) 0.0003(13) -0.0007(13)
C00K 0.0192(17) 0.0169(16) 0.0083(15) 0.0004(14) 0.0041(12) 0.0057(14)
C00L 0.030(2) 0.0285(18) 0.0082(16) 0.0028(16) -0.0036(15) -0.0024(15)
C00M 0.0219(18) 0.0083(15) 0.0104(17) 0.0040(12) 0.0090(14) 0.0046(13)
C00N 0.0233(19) 0.0121(16) 0.0220(19) 0.0002(14) -0.0048(15) 0.0031(14)
C00O 0.0208(18) 0.0197(17) 0.0149(17) -0.0031(14) -0.0059(14) 0.0077(14)
C00P 0.0212(18) 0.0043(14) 0.0081(16) -0.0004(12) -0.0072(13) 0.0026(12)
C00Q 0.0222(18) 0.0083(15) 0.0133(18) -0.0011(12) 0.0024(14) -0.0002(13)
C00R 0.025(2) 0.0191(17) 0.0169(18) 0.0040(15) 0.0040(15) 0.0101(15)
C00S 0.0150(16) 0.0209(16) 0.0093(14) -0.0032(13) 0.0061(12) -0.0065(15)
C00T 0.0182(18) 0.0057(14) 0.0097(16) 0.0005(12) 0.0047(13) -0.0012(12)
C00U 0.0213(18) 0.0121(16) 0.0090(16) -0.0028(13) 0.0034(14) 0.0013(13)
C00V 0.0193(19) 0.0134(16) 0.025(2) -0.0048(13) 0.0020(15) 0.0031(15)
C00W 0.030(2) 0.0197(18) 0.0113(16) 0.0009(15) 0.0052(14) -0.0029(15)
C00X 0.027(2) 0.0102(15) 0.0236(19) 0.0048(14) -0.0117(16) -0.0068(14)
C00Y 0.0103(15) 0.0258(18) 0.0137(16) 0.0035(13) 0.0015(13) 0.0011(15)
C00Z 0.0180(17) 0.0146(16) 0.0079(17) 0.0009(13) -0.0004(13) -0.0006(13)
C01A 0.0218(19) 0.0117(15) 0.0198(19) 0.0054(13) -0.0014(15) 0.0022(14)
C01B 0.033(3) 0.012(2) 0.012(2) -0.000000 0.004(2) 0.000000
C01C 0.0210(18) 0.0083(15) 0.0104(17) -0.0003(12) 0.0012(13) -0.0044(13)
C01D 0.024(3) 0.006(2) 0.017(3) -0.000000 -0.001(2) 0.000000
C01E 0.0233(18) 0.0067(15) 0.0176(18) -0.0030(13) 0.0082(15) -0.0036(13)
C01F 0.0267(19) 0.0062(15) 0.019(2) -0.0003(13) -0.0081(15) 0.0009(14)
C01G 0.0095(17) 0.036(2) 0.0137(17) 0.0001(15) -0.0001(14) -0.0012(16)
C01S 0.034(2) 0.037(2) 0.0098(16) 0.0062(18) 0.0073(15) 0.0036(16)
C01T 0.022(2) 0.056(3) 0.020(2) 0.0005(19) 0.0009(16) 0.0092(19)
C01H 0.0227(19) 0.0128(16) 0.0201(19) 0.0066(13) -0.0058(15) -0.0060(14)
C01L 0.0280(19) 0.0043(14) 0.0131(17) 0.0013(13) 0.0052(14) -0.0030(13)
C01M 0.0215(18) 0.0072(14) 0.0129(17) -0.0002(13) 0.0003(14) -0.0021(13)
C01K 0.0244(18) 0.0061(14) 0.0100(16) -0.0010(12) 0.0031(14) -0.0032(13)
C01Q 0.0167(18) 0.0298(19) 0.026(2) 0.0014(16) 0.0015(16) 0.0026(17)
C01P 0.020(2) 0.049(3) 0.024(2) -0.0033(18) -0.0014(16) 0.004(2)
C01J 0.0251(19) 0.0128(16) 0.0231(19) -0.0011(14) 0.0080(15) -0.0078(14)
C01R 0.0146(17) 0.032(2) 0.0227(19) -0.0024(15) 0.0018(15) -0.0029(16)
C01I 0.027(2) 0.0143(16) 0.0207(19) 0.0059(14) 0.0043(15) 0.0057(14)
C01O 0.030(2) 0.0118(16) 0.0234(19) -0.0100(15) -0.0069(16) 0.0051(15)
C010 0.0199(18) 0.0168(17) 0.0155(18) -0.0031(14) 0.0085(14) -0.0077(14)
C011 0.030(3) 0.020(2) 0.005(2) -0.000000 -0.003(2) 0.000000
C012 0.0179(18) 0.0195(17) 0.0196(18) -0.0011(14) 0.0088(15) -0.0031(15)
C013 0.038(3) 0.003(2) 0.009(2) -0.000000 -0.002(2) 0.000000
N014 0.0160(16) 0.071(2) 0.0205(17) 0.0021(17) 0.0082(14) -0.0077(17)
C015 0.026(2) 0.0145(16) 0.0222(19) 0.0003(14) -0.0031(15) -0.0040(15)
C016 0.0255(19) 0.0086(15) 0.0118(18) 0.0010(13) 0.0061(14) 0.0004(13)
C017 0.0251(19) 0.0059(14) 0.0159(18) 0.0021(13) 0.0084(15) -0.0032(13)
C018 0.033(2) 0.0109(16) 0.0158(18) 0.0012(14) -0.0078(15) -0.0051(14)
C019 0.0215(19) 0.0111(16) 0.023(2) -0.0033(13) 0.0030(15) 0.0007(14)

loop_
_atom_type_symbol
_atom_type_scat_dispersion_real
_atom_type_scat_dispersion_imag
_atom_type_scat_Cromer_Mann_a1
_atom_type_scat_Cromer_Mann_a2
_atom_type_scat_Cromer_Mann_a3
_atom_type_scat_Cromer_Mann_a4
_atom_type_scat_Cromer_Mann_b1
_atom_type_scat_Cromer_Mann_b2
_atom_type_scat_Cromer_Mann_b3
_atom_type_scat_Cromer_Mann_b4
_atom_type_scat_Cromer_Mann_c
_atom_type_scat_source
_atom_type_scat_dispersion_source
H 0.00000 0.00000 0.49300 0.32291 0.14019 0.04081 10.51090 26.12570 3.14236 57.79970 0.0030380000826 'International Tables Volume C Table 6.1.1.4 (pp. 500-502)' 'Henke, Gullikson and Davis, At. Data and Nucl. Data Tables, 1993, 54, 2'
C 0.00347 0.00161 2.31000 1.02000 1.58860 0.86500 20.84390 10.20750 0.56870 51.65120 0.215599998832 'International Tables Volume C Table 6.1.1.4 (pp. 500-502)' 'Henke, Gullikson and Davis, At. Data and Nucl. Data Tables, 1993, 54, 2'
Zn 0.31207 1.46666 14.07430 7.03180 5.16520 2.41000 3.26550 0.23330 10.31630 58.70970 1.30410003662 'International Tables Volume C Table 6.1.1.4 (pp. 500-502)' 'Henke, Gullikson and Davis, At. Data and Nucl. Data Tables, 1993, 54, 2'
O 0.01158 0.00611 3.04850 2.28680 1.54630 0.86700 13.27710 5.70110 0.32390 32.90890 0.250800013542 'International Tables Volume C Table 6.1.1.4 (pp. 500-502)' 'Henke, Gullikson and Davis, At. Data and Nucl. Data Tables, 1993, 54, 2'
N 0.00653 0.00323 12.21260 3.13220 2.01250 1.16630 0.00570 9.89330 28.99750 0.58260 -11.5290002823 'International Tables Volume C Table 6.1.1.4 (pp. 500-502)' 'Henke, Gullikson and Davis, At. Data and Nucl. Data Tables, 1993, 54, 2'

loop_
_geom_angle_atom_site_label_1
_geom_angle_atom_site_label_2
_geom_angle_atom_site_label_3
_geom_angle
_geom_angle_site_symmetry_1
_geom_angle_site_symmetry_3
_geom_angle_publ_flag
O003 Zn01 Zn02 81.05(6) 1_556 1_556 ?
O004 Zn01 Zn02 76.41(6) 1_557 1_556 ?
O004 Zn01 O003 87.26(9) 1_557 1_556 ?
O005 Zn01 Zn02 80.64(6) . 1_556 ?
O005 Zn01 O003 89.79(9) . 1_556 ?
O005 Zn01 O004 157.04(9) . 1_557 ?
O008 Zn01 Zn02 79.10(6) 1_556 1_556 ?
O008 Zn01 O003 160.15(9) 1_556 1_556 ?
O008 Zn01 O004 87.90(9) 1_556 1_557 ?
O008 Zn01 O005 87.21(9) 1_556 . ?
N00B Zn01 Zn02 179.12(7) 8_557 1_556 ?
N00B Zn01 O003 98.27(9) 8_557 1_556 ?
N00B Zn01 O004 104.12(9) 8_557 1_557 ?
N00B Zn01 O005 98.83(9) 8_557 . ?
N00B Zn01 O008 101.59(9) 8_557 1_556 ?
O006 Zn02 Zn01 82.25(6) 1_556 1_554 ?
O007 Zn02 Zn01 76.54(6) . 1_554 ?
O007 Zn02 O006 86.10(8) . 1_556 ?
O009 Zn02 Zn01 79.92(6) . 1_554 ?
O009 Zn02 O006 87.68(8) . 1_556 ?
O009 Zn02 O007 156.25(9) . . ?
O00A Zn02 Zn01 77.67(6) 1_554 1_554 ?
O00A Zn02 O006 159.92(9) 1_554 1_556 ?
O00A Zn02 O007 88.87(9) 1_554 . ?
O00A Zn02 O009 89.17(9) 1_554 . ?
N00D Zn02 Zn01 167.48(8) . 1_554 ?
N00D Zn02 O006 108.48(10) . 1_556 ?
N00D Zn02 O007 97.34(10) . . ?
N00D Zn02 O009 106.37(10) . . ?
N00D Zn02 O00A 91.43(10) . 1_554 ?
C00T O003 Zn01 120.0(2) . 1_554 ?
C00J O004 Zn01 130.9(2) . 1_553 ?
C00U O005 Zn01 125.0(2) . . ?
C00J O006 Zn02 117.82(19) . 1_554 ?
C00T O007 Zn02 129.10(19) . . ?
C00P O008 Zn01 122.9(2) . 1_554 ?
C00P O009 Zn02 126.88(19) . . ?
C00U O00A Zn02 124.6(2) . 1_556 ?
C00G N00B Zn01 117.9(2) . 8_657 ?
C00K N00B Zn01 122.5(2) . 8_657 ?
C00K N00B C00G 119.0(3) . . ?
C00L N00C N00E 130.3(3) . . ?
C01G N00C N00E 123.5(3) . . ?
C01G N00C C00L 105.0(3) . . ?
C01T N00D Zn02 115.0(2) . . ?
C01Q N00D Zn02 128.1(2) . . ?
C01Q N00D C01T 116.5(3) . . ?
N014 N00F C00L 107.9(3) . . ?
C00S C00G N00B 123.4(3) . . ?
C00P C00H C00N 121.0(3) . . ?
C00R C00H C00N 119.0(3) . . ?
C00R C00H C00P 119.9(3) . . ?
C00X C00I C00J 121.6(3) . . ?
C015 C00I C00J 118.8(3) . . ?
C015 C00I C00X 119.6(3) . . ?
O006 C00J O004 125.4(3) . . ?
C00I C00J O004 117.1(3) . . ?
C00I C00J O006 117.5(3) . . ?
C00Y C00K N00B 121.8(3) . . ?
N00F C00L N00C 108.8(3) . . ?
C00W C00L N00C 128.4(3) . . ?
C00W C00L N00F 122.8(3) . . ?
C00T C00M C00O 119.6(3) . . ?
C00V C00M C00O 118.0(3) . . ?
C00V C00M C00T 122.3(3) . . ?
C019 C00N C00H 120.8(3) . . ?
C01O C00O C00M 121.5(3) . . ?
O009 C00P O008 125.3(3) . . ?
C00H C00P O008 119.5(3) . . ?
C00H C00P O009 115.2(3) . . ?
C010 C00Q C00U 120.5(3) . . ?
C012 C00Q C00U 119.6(3) . . ?
C012 C00Q C010 119.9(3) . . ?
C01I C00R C00H 120.7(3) . . ?
C00W C00S C00G 119.0(3) . . ?
O007 C00T O003 125.4(3) . . ?
C00M C00T O003 118.9(3) . . ?
C00M C00T O007 115.7(3) . . ?
O00A C00U O005 124.2(3) . . ?
C00Q C00U O005 117.7(3) . . ?
C00Q C00U O00A 118.1(3) . . ?
C01A C00V C00M 120.9(3) . . ?
C00S C00W C00L 123.3(3) . . ?
C00Y C00W C00L 119.3(3) . . ?
C00Y C00W C00S 117.3(3) . . ?
C018 C00X C00I 120.8(3) . . ?
C00W C00Y C00K 119.3(3) . . ?
C01K C00Z C01F 122.0(3) . . ?
C011 C00Z C01F 118.3(3) 7_575 . ?
C011 C00Z C01K 119.6(3) 7_575 . ?
C01K C01A C00V 120.3(3) . . ?
C017 C01B C017 123.0(4) . 7_565 ?
C016 C01C C01I 119.8(3) . . ?
C019 C01C C01I 118.5(3) . . ?
C019 C01C C016 121.6(3) . . ?
C01F C01D C01F 123.2(4) . 7_575 ?
C012 C01E C01L 120.5(3) . . ?
C01D C01F C00Z 118.0(3) 7_575 . ?
C01M C01F C00Z 123.6(3) . . ?
C01M C01F C01D 118.5(3) . 7_575 ?
C01R C01G N00C 125.7(3) . . ?
N014 C01G N00C 110.7(3) . . ?
N014 C01G C01R 123.6(3) . . ?
C01R C01S C01T 120.7(3) . . ?
C01S C01T N00D 123.4(4) . . ?
C015 C01H C01M 120.7(3) . . ?
C01J C01L C01E 118.9(3) . . ?
C017 C01L C01E 119.8(3) . . ?
C017 C01L C01J 121.3(3) . . ?
C01H C01M C01F 119.6(3) . . ?
C018 C01M C01F 121.5(3) . . ?
C018 C01M C01H 118.9(3) . . ?
C01A C01K C00Z 121.1(3) . . ?
C01O C01K C00Z 120.1(3) . . ?
C01O C01K C01A 118.7(3) . . ?
C01P C01Q N00D 123.3(3) . . ?
C01R C01P C01Q 119.0(3) . . ?
C010 C01J C01L 120.9(3) . . ?
C01S C01R C01G 117.6(3) . . ?
C01P C01R C01G 125.3(3) . . ?
C01P C01R C01S 117.0(3) . . ?
C01C C01I C00R 120.2(3) . . ?
C01K C01O C00O 120.5(3) . . ?
C01J C010 C00Q 120.0(3) . . ?
C00Z C011 C00Z 124.3(4) . 7_575 ?
C01E C012 C00Q 119.8(3) . . ?
C016 C013 C016 122.9(4) . 7_565 ?
C01G N014 N00F 107.5(3) . . ?
C01H C015 C00I 119.6(3) . . ?
C013 C016 C01C 118.4(3) 7_565 . ?
C017 C016 C01C 122.1(3) . . ?
C017 C016 C013 119.1(3) . 7_565 ?
C01L C017 C01B 118.6(3) . 7_565 ?
C016 C017 C01B 117.9(3) . 7_565 ?
C016 C017 C01L 123.3(3) . . ?
C01M C018 C00X 120.3(3) . . ?
C01C C019 C00N 120.7(3) . . ?

loop_
_geom_bond_atom_site_label_1
_geom_bond_atom_site_label_2
_geom_bond_distance
_geom_bond_site_symmetry_2
_geom_bond_publ_flag
Zn01 Zn02 2.9237(5) 1_556 ?
Zn01 O003 2.080(2) 1_556 ?
Zn01 O004 2.023(2) 1_557 ?
Zn01 O005 2.013(2) . ?
Zn01 O008 2.090(2) 1_556 ?
Zn01 N00B 2.044(3) 8_557 ?
Zn02 O006 2.085(2) 1_556 ?
Zn02 O007 2.017(2) . ?
Zn02 O009 2.000(2) . ?
Zn02 O00A 2.066(2) 1_554 ?
Zn02 N00D 2.024(3) . ?
O003 C00T 1.256(3) . ?
O004 C00J 1.250(4) . ?
O005 C00U 1.273(4) . ?
O006 C00J 1.285(4) . ?
O007 C00T 1.254(4) . ?
O008 C00P 1.253(3) . ?
O009 C00P 1.279(4) . ?
O00A C00U 1.269(4) . ?
N00B C00G 1.315(4) . ?
N00B C00K 1.333(4) . ?
N00C N00E 1.398(4) . ?
N00C C00L 1.381(4) . ?
N00C C01G 1.380(4) . ?
N00D C01T 1.359(4) . ?
N00D C01Q 1.337(4) . ?
N00F C00L 1.325(4) . ?
N00F N014 1.393(4) . ?
C00G C00S 1.382(4) . ?
C00H C00N 1.392(4) . ?
C00H C00P 1.502(4) . ?
C00H C00R 1.376(4) . ?
C00I C00J 1.496(4) . ?
C00I C00X 1.396(4) . ?
C00I C015 1.372(4) . ?
C00K C00Y 1.383(4) . ?
C00L C00W 1.438(5) . ?
C00M C00O 1.397(4) . ?
C00M C00T 1.492(4) . ?
C00M C00V 1.393(4) . ?
C00N C019 1.372(4) . ?
C00O C01O 1.376(4) . ?
C00Q C00U 1.493(4) . ?
C00Q C010 1.396(4) . ?
C00Q C012 1.382(4) . ?
C00R C01I 1.399(4) . ?
C00S C00W 1.381(4) . ?
C00V C01A 1.397(4) . ?
C00W C00Y 1.411(4) . ?
C00X C018 1.380(4) . ?
C00Z C01F 1.408(4) . ?
C00Z C01K 1.485(4) . ?
C00Z C011 1.376(4) 7_575 ?
C01A C01K 1.393(4) . ?
C01B C017 1.405(4) 7_565 ?
C01B C017 1.405(4) . ?
C01C C01I 1.390(4) . ?
C01C C016 1.480(4) . ?
C01C C019 1.400(4) . ?
C01D C01F 1.395(4) . ?
C01D C01F 1.395(4) 7_575 ?
C01E C01L 1.395(4) . ?
C01E C012 1.394(4) . ?
C01F C01M 1.490(4) . ?
C01G C01R 1.461(5) . ?
C01G N014 1.294(4) . ?
C01S C01T 1.336(5) . ?
C01S C01R 1.394(5) . ?
C01H C01M 1.399(4) . ?
C01H C015 1.401(4) . ?
C01L C01J 1.390(4) . ?
C01L C017 1.490(4) . ?
C01M C018 1.384(4) . ?
C01K C01O 1.400(4) . ?
C01Q C01P 1.388(5) . ?
C01P C01R 1.388(5) . ?
C01J C010 1.377(4) . ?
C013 C016 1.389(4) . ?
C013 C016 1.389(4) 7_565 ?
C016 C017 1.416(4) . ?

loop_
_smtbx_masks_void_nr
_smtbx_masks_void_average_x
_smtbx_masks_void_average_y
_smtbx_masks_void_average_z
_smtbx_masks_void_volume
_smtbx_masks_void_count_electrons
_smtbx_masks_void_content
1 -0.426 0.250 -0.856 2916.9 76.9 None
2 -0.315 0.750 -0.767 2916.9 75.4 ?
